data_7052528
loop_
_publ_author_name
'Mansikkam\"aki, Heidi'
'Nissinen, Maija'
'Schalley, Christoph A.'
'Rissanen, Kari'

_publ_section_title
;
 Self-assembling resorcinarene capsules: solid and gas phase studies on
 encapsulation of small alkyl ammonium cations
;
_journal_issue 1
_journal_name_full 'New Journal of Chemistry'
_journal_page_first 88
_journal_paper_doi 10.1039/b207875a
_journal_volume 27
_journal_year 2003
_chemical_formula_sum 'C92 H132 Br N O20'
_chemical_formula_weight 1651.90
_chemical_name_systematic
;
?
;
_space_group_IT_number 2
_symmetry_cell_setting triclinic
_symmetry_space_group_name_Hall '-P 1'
_symmetry_space_group_name_H-M 'P -1'
_atom_sites_solution_hydrogens geom
_atom_sites_solution_primary direct
_atom_sites_solution_secondary difmap
_audit_creation_method SHELXL-97
_cell_angle_alpha 106.6801(5)
_cell_angle_beta 91.0839(5)
_cell_angle_gamma 117.2219(5)
_cell_formula_units_Z 1
_cell_length_a 13.3833(2)
_cell_length_b 13.7536(2)
_cell_length_c 14.4512(3)
_cell_measurement_temperature 173(2)
_cell_volume 2230.35(7)
_computing_cell_refinement Denzo-SMN
_computing_data_collection collect
_computing_data_reduction Denzo-SMN
_computing_structure_refinement 'SHELXL-97 (Sheldrick, 1997)'
_computing_structure_solution 'SHELXL-97 (Sheldrick, 1997)'
_diffrn_ambient_temperature 173(2)
_diffrn_measured_fraction_theta_full 0.986
_diffrn_measured_fraction_theta_max 0.986
_diffrn_measurement_device_type 'Nonius Kappa CCD'
_diffrn_radiation_monochromator graphite
_diffrn_radiation_source 'fine-focus sealed tube'
_diffrn_radiation_type MoK\a
_diffrn_radiation_wavelength 0.71069
_diffrn_reflns_av_R_equivalents 0.0385
_diffrn_reflns_av_sigmaI/netI 0.0883
_diffrn_reflns_limit_h_max 15
_diffrn_reflns_limit_h_min -15
_diffrn_reflns_limit_k_max 16
_diffrn_reflns_limit_k_min -13
_diffrn_reflns_limit_l_max 14
_diffrn_reflns_limit_l_min -17
_diffrn_reflns_number 12083
_diffrn_reflns_theta_full 24.99
_diffrn_reflns_theta_max 24.99
_diffrn_reflns_theta_min 1.77
_exptl_absorpt_coefficient_mu 0.530
_exptl_absorpt_correction_T_max 0.8790
_exptl_absorpt_correction_T_min 0.8573
_exptl_absorpt_correction_type 'not used'
_exptl_crystal_colour colorless
_exptl_crystal_density_diffrn 1.230
_exptl_crystal_density_method 'not measured'
_exptl_crystal_description block
_exptl_crystal_F_000 886
_exptl_crystal_size_max 0.30
_exptl_crystal_size_mid 0.30
_exptl_crystal_size_min 0.25
_refine_diff_density_max 0.607
_refine_diff_density_min -0.387
_refine_diff_density_rms 0.088
_refine_ls_extinction_method none
_refine_ls_goodness_of_fit_ref 1.027
_refine_ls_hydrogen_treatment mixed
_refine_ls_matrix_type full
_refine_ls_number_parameters 531
_refine_ls_number_reflns 7741
_refine_ls_number_restraints 0
_refine_ls_restrained_S_all 1.027
_refine_ls_R_factor_all 0.1071
_refine_ls_R_factor_gt 0.0653
_refine_ls_shift/su_max 0.005
_refine_ls_shift/su_mean 0.000
_refine_ls_structure_factor_coef Fsqd
_refine_ls_weighting_details 'calc w=1/[\s^2^(Fo^2^)+(0.1172P)^2^+0.7021P] where P=(Fo^2^+2Fc^2^)/3'
_refine_ls_weighting_scheme calc
_refine_ls_wR_factor_gt 0.1680
_refine_ls_wR_factor_ref 0.1974
_reflns_number_gt 5376
_reflns_number_total 7741
_reflns_threshold_expression >2sigma(I)
_cod_data_source_file b207875a.txt
_cod_data_source_block 4(3)2Br4EtOH
_cod_database_code 7052528

loop_
_symmetry_equiv_pos_as_xyz
'x, y, z'
'-x, -y, -z'

loop_
_atom_site_label
_atom_site_type_symbol
_atom_site_fract_x
_atom_site_fract_y
_atom_site_fract_z
_atom_site_U_iso_or_equiv
_atom_site_adp_type
_atom_site_occupancy
_atom_site_symmetry_multiplicity
_atom_site_calc_flag
_atom_site_refinement_flags
_atom_site_disorder_assembly
_atom_site_disorder_group
Br1 Br 0.5000 1.0000 1.0000 0.0269(2) Uani 1 2 d S . .
O4 O 0.3097(3) 0.7788(2) 0.8221(2) 0.0488(9) Uani 1 1 d . . .
H4 H 0.3598 0.8348 0.8684 0.073 Uiso 1 1 calc R . .
O6 O 0.4291(4) 0.5745(3) 0.9754(3) 0.0746(14) Uani 1 1 d . . .
H6 H 0.3915 0.5170 0.9934 0.112 Uiso 1 1 calc R . .
C3 C 0.2373(3) 0.5769(3) 0.7454(3) 0.0224(8) Uani 1 1 d . . .
C2 C 0.2356(3) 0.4753(3) 0.7482(3) 0.0221(8) Uani 1 1 d . . .
H2 H 0.1884 0.4056 0.6958 0.026 Uiso 1 1 calc R . .
C1 C 0.2976(3) 0.4693(3) 0.8216(3) 0.0268(9) Uani 1 1 d . . .
C4 C 0.3053(4) 0.6762(3) 0.8240(3) 0.0345(11) Uani 1 1 d . . .
C6 C 0.3629(4) 0.5711(4) 0.8995(3) 0.0456(13) Uani 1 1 d . . .
C5 C 0.3675(5) 0.6752(4) 0.9000(4) 0.0517(14) Uani 1 1 d . . .
H5 H 0.4135 0.7448 0.9529 0.062 Uiso 1 1 calc R . .
C7 C 0.1701(3) 0.5783(3) 0.6603(3) 0.0229(9) Uani 1 1 d . . .
H7 H 0.2070 0.6603 0.6607 0.027 Uiso 1 1 calc R . .
C8 C 0.0481(3) 0.5457(3) 0.6754(3) 0.0214(8) Uani 1 1 d . . .
C9 C -0.0389(3) 0.4310(3) 0.6435(3) 0.0206(8) Uani 1 1 d . . .
H9 H -0.0194 0.3728 0.6119 0.025 Uiso 1 1 calc R . .
C10 C -0.1518(3) 0.3954(3) 0.6542(3) 0.0214(8) Uani 1 1 d . . .
C11 C -0.1774(3) 0.4821(3) 0.7033(3) 0.0323(10) Uani 1 1 d . . .
O11 O -0.2869(2) 0.4554(2) 0.7172(3) 0.0479(9) Uani 1 1 d . . .
H11 H -0.3178 0.3929 0.7294 0.072 Uiso 1 1 calc R . .
C12 C -0.0938(4) 0.5972(4) 0.7363(4) 0.0437(12) Uani 1 1 d . . .
H12 H -0.1131 0.6552 0.7688 0.052 Uiso 1 1 calc R . .
C13 C 0.0175(4) 0.6293(3) 0.7227(3) 0.0334(10) Uani 1 1 d . . .
O13 O 0.0944(3) 0.7461(2) 0.7583(3) 0.0572(10) Uani 1 1 d . . .
H13 H 0.1601 0.7555 0.7722 0.086 Uiso 1 1 calc R . .
C14 C -0.2437(3) 0.2688(3) 0.6136(3) 0.0242(9) Uani 1 1 d . . .
H14 H -0.3179 0.2682 0.6020 0.029 Uiso 1 1 calc R . .
C15 C -0.2542(3) 0.2069(3) 0.6880(3) 0.0246(9) Uani 1 1 d . . .
C16 C -0.1865(3) 0.1564(3) 0.6974(3) 0.0240(9) Uani 1 1 d . . .
H16 H -0.1306 0.1632 0.6565 0.029 Uiso 1 1 calc R . .
C17 C -0.1955(3) 0.0969(3) 0.7624(3) 0.0250(9) Uani 1 1 d . . .
C18 C -0.2767(4) 0.0894(3) 0.8222(3) 0.0314(10) Uani 1 1 d . . .
O18 O -0.2862(3) 0.0312(3) 0.8883(3) 0.0488(9) Uani 1 1 d . . .
H18 H -0.3378 0.0319 0.9203 0.073 Uiso 1 1 calc R . .
C19 C -0.3450(4) 0.1394(4) 0.8179(3) 0.0368(11) Uani 1 1 d . . .
H19 H -0.3992 0.1343 0.8604 0.044 Uiso 1 1 calc R . .
C20 C -0.3338(4) 0.1974(3) 0.7507(3) 0.0324(10) Uani 1 1 d . . .
O20 O -0.4025(3) 0.2463(3) 0.7458(3) 0.0485(9) Uani 1 1 d . . .
H20 H -0.4485 0.2314 0.7850 0.073 Uiso 1 1 calc R . .
C21 C -0.1189(3) 0.0439(3) 0.7710(3) 0.0284(9) Uani 1 1 d . . .
H21 H -0.1588 -0.0157 0.8031 0.034 Uiso 1 1 calc R . .
C22 C -0.0060(3) 0.1338(3) 0.8390(3) 0.0295(10) Uani 1 1 d . . .
C23 C 0.0876(3) 0.2035(3) 0.8039(3) 0.0260(9) Uani 1 1 d . . .
H23 H 0.0780 0.1943 0.7361 0.031 Uiso 1 1 calc R . .
C24 C 0.1934(3) 0.2853(3) 0.8613(3) 0.0275(9) Uani 1 1 d . . .
C25 C 0.2038(4) 0.2976(5) 0.9602(4) 0.0536(14) Uani 1 1 d . . .
O25 O 0.3064(3) 0.3797(4) 1.0211(3) 0.0798(14) Uani 1 1 d . . .
H25 H 0.3102 0.3644 1.0729 0.120 Uiso 1 1 calc R . .
C26 C 0.1136(5) 0.2302(6) 0.9984(4) 0.078(2) Uani 1 1 d . . .
H26 H 0.1234 0.2392 1.0661 0.093 Uiso 1 1 calc R . .
C27 C 0.0094(4) 0.1498(5) 0.9384(4) 0.0565(14) Uani 1 1 d . . .
O27 O -0.0747(3) 0.0882(5) 0.9833(3) 0.0966(17) Uani 1 1 d . . .
H27 H -0.1364 0.0469 0.9431 0.145 Uiso 1 1 calc R . .
C28 C 0.2944(3) 0.3560(3) 0.8182(3) 0.0250(9) Uani 1 1 d . . .
H28 H 0.3652 0.3774 0.8620 0.030 Uiso 1 1 calc R . .
C29 C 0.1775(3) 0.5044(3) 0.5603(3) 0.0251(9) Uani 1 1 d . . .
H29A H 0.1473 0.4235 0.5593 0.030 Uiso 1 1 calc R . .
H29B H 0.1288 0.5038 0.5075 0.030 Uiso 1 1 calc R . .
C30 C 0.2990(4) 0.5492(4) 0.5396(3) 0.0347(10) Uani 1 1 d . . .
H30A H 0.3166 0.6117 0.5115 0.042 Uiso 1 1 calc R . .
H30B H 0.3526 0.5832 0.6023 0.042 Uiso 1 1 calc R . .
C31 C 0.3188(4) 0.4574(4) 0.4703(4) 0.0481(12) Uani 1 1 d . . .
H31A H 0.3108 0.3998 0.5010 0.072 Uiso 1 1 calc R . .
H31B H 0.3958 0.4931 0.4552 0.072 Uiso 1 1 calc R . .
H31C H 0.2625 0.4193 0.4097 0.072 Uiso 1 1 calc R . .
C32 C -0.2265(4) 0.2051(3) 0.5134(3) 0.0304(10) Uani 1 1 d . . .
H32A H -0.2089 0.2549 0.4718 0.036 Uiso 1 1 calc R . .
H32B H -0.1598 0.1939 0.5239 0.036 Uiso 1 1 calc R . .
C33 C -0.3289(4) 0.0882(4) 0.4587(4) 0.0486(13) Uani 1 1 d . . .
H33A H -0.3044 0.0444 0.4059 0.058 Uiso 1 1 calc R . .
H33B H -0.3560 0.0441 0.5047 0.058 Uiso 1 1 calc R . .
C34 C -0.4269(5) 0.0954(5) 0.4141(5) 0.084(2) Uani 1 1 d . . .
H34A H -0.4574 0.1310 0.4664 0.125 Uiso 1 1 calc R . .
H34B H -0.4869 0.0173 0.3756 0.125 Uiso 1 1 calc R . .
H34C H -0.3999 0.1427 0.3713 0.125 Uiso 1 1 calc R . .
C35 C -0.1041(4) -0.0209(3) 0.6699(3) 0.0336(10) Uani 1 1 d . . .
H35A H -0.1802 -0.0731 0.6277 0.040 Uiso 1 1 calc R . .
H35B H -0.0585 0.0364 0.6382 0.040 Uiso 1 1 calc R . .
C36 C -0.0460(5) -0.0917(4) 0.6765(4) 0.0526(14) Uani 1 1 d . . .
H36A H 0.0280 -0.0404 0.7218 0.063 Uiso 1 1 calc R . .
H36B H -0.0940 -0.1522 0.7043 0.063 Uiso 1 1 calc R . .
C37 C -0.0256(5) -0.1490(5) 0.5780(5) 0.0751(19) Uani 1 1 d . . .
H37A H -0.0984 -0.1980 0.5321 0.113 Uiso 1 1 calc R . .
H37B H 0.0080 -0.1968 0.5859 0.113 Uiso 1 1 calc R . .
H37C H 0.0266 -0.0893 0.5523 0.113 Uiso 1 1 calc R . .
C38 C 0.2974(3) 0.2848(3) 0.7153(3) 0.0270(9) Uani 1 1 d . . .
H38A H 0.2869 0.2093 0.7170 0.032 Uiso 1 1 calc R . .
H38B H 0.2325 0.2691 0.6686 0.032 Uiso 1 1 calc R . .
C39 C 0.4075(4) 0.3441(3) 0.6778(3) 0.0329(10) Uani 1 1 d . . .
H39A H 0.4136 0.4150 0.6682 0.039 Uiso 1 1 calc R . .
H39B H 0.4732 0.3681 0.7279 0.039 Uiso 1 1 calc R . .
C40 C 0.4136(4) 0.2669(4) 0.5822(4) 0.0447(12) Uani 1 1 d . . .
H40A H 0.4115 0.1984 0.5920 0.067 Uiso 1 1 calc R . .
H40B H 0.4849 0.3097 0.5603 0.067 Uiso 1 1 calc R . .
H40C H 0.3486 0.2425 0.5324 0.067 Uiso 1 1 calc R . .
N1 N 0.0000 0.5000 1.0000 0.0387(13) Uani 1 2 d S . .
C50 C 0.070(4) 0.594(3) 1.101(3) 0.130(13) Uiso 0.25 1 d P . .
C51 C -0.027(3) 0.452(3) 1.080(2) 0.193(11) Uiso 0.50 1 d P . .
C52 C 0.008(3) 0.616(3) 1.016(3) 0.211(12) Uiso 0.50 1 d P . .
C53 C -0.019(3) 0.557(2) 1.097(2) 0.081(8) Uiso 0.25 1 d P . .
C54 C 0.129(3) 0.546(3) 1.018(3) 0.232(14) Uiso 0.50 1 d P . .
O60 O 0.5531(2) 0.7781(2) 1.1285(2) 0.0409(8) Uani 1 1 d . . .
H60 H 0.5188 0.7157 1.0812 0.061 Uiso 0.450(12) 1 calc PR A 1
H60' H 0.5471 0.7436 1.0687 0.061 Uiso 0.550(12) 1 calc PR A 2
C61 C 0.6415(7) 0.8601(7) 1.0988(7) 0.022(3) Uiso 0.450(12) 1 d P A 1
H61A H 0.6109 0.8748 1.0445 0.026 Uiso 0.450(12) 1 calc PR A 1
H61B H 0.6957 0.8320 1.0755 0.026 Uiso 0.450(12) 1 calc PR A 1
C62 C 0.7036(9) 0.9745(9) 1.1901(8) 0.041(3) Uiso 0.450(12) 1 d P A 1
H62A H 0.7667 1.0343 1.1716 0.062 Uiso 0.450(12) 1 calc PR A 1
H62B H 0.7335 0.9588 1.2433 0.062 Uiso 0.450(12) 1 calc PR A 1
H62C H 0.6491 1.0016 1.2123 0.062 Uiso 0.450(12) 1 calc PR A 1
C61B C 0.6430(11) 0.8972(12) 1.1550(11) 0.078(4) Uiso 0.550(12) 1 d P A 2
H61C H 0.6053 0.9455 1.1607 0.093 Uiso 0.550(12) 1 calc PR A 2
H61D H 0.6833 0.9181 1.2216 0.093 Uiso 0.550(12) 1 calc PR A 2
C62B C 0.7291(12) 0.9333(11) 1.0957(10) 0.087(5) Uiso 0.550(12) 1 d P A 2
H62D H 0.7826 1.0163 1.1262 0.131 Uiso 0.550(12) 1 calc PR A 2
H62E H 0.6929 0.9190 1.0301 0.131 Uiso 0.550(12) 1 calc PR A 2
H62F H 0.7705 0.8894 1.0903 0.131 Uiso 0.550(12) 1 calc PR A 2
O63 O 0.3352(3) 0.3684(3) 1.1993(3) 0.0584(10) Uani 1 1 d . . .
H63 H 0.3125 0.3956 1.2489 0.088 Uiso 0.667(15) 1 calc PR B 1
H63B H 0.3116 0.3961 1.2480 0.088 Uiso 0.333(15) 1 calc PR B 2
C64 C 0.3307(11) 0.2711(9) 1.2008(8) 0.077(4) Uiso 0.667(15) 1 d P B 1
H64A H 0.3531 0.2390 1.1394 0.093 Uiso 0.667(15) 1 calc PR B 1
H64B H 0.2497 0.2158 1.1978 0.093 Uiso 0.667(15) 1 calc PR B 1
C65 C 0.3988(7) 0.2706(7) 1.2831(7) 0.054(3) Uiso 0.667(15) 1 d P B 1
H65A H 0.3864 0.1918 1.2715 0.080 Uiso 0.667(15) 1 calc PR B 1
H65B H 0.3748 0.2966 1.3448 0.080 Uiso 0.667(15) 1 calc PR B 1
H65C H 0.4800 0.3229 1.2871 0.080 Uiso 0.667(15) 1 calc PR B 1
C64B C 0.414(2) 0.3294(18) 1.2318(15) 0.073(7) Uiso 0.333(15) 1 d P B 2
H64C H 0.4868 0.3747 1.2124 0.088 Uiso 0.333(15) 1 calc PR B 2
H64D H 0.4270 0.3605 1.3044 0.088 Uiso 0.333(15) 1 calc PR B 2
C65B C 0.404(3) 0.235(3) 1.214(3) 0.142(13) Uiso 0.333(15) 1 d P B 2
H65D H 0.4709 0.2407 1.2481 0.213 Uiso 0.333(15) 1 calc PR B 2
H65E H 0.3975 0.2014 1.1427 0.213 Uiso 0.333(15) 1 calc PR B 2
H65F H 0.3351 0.1862 1.2350 0.213 Uiso 0.333(15) 1 calc PR B 2

loop_
_atom_site_aniso_label
_atom_site_aniso_U_11
_atom_site_aniso_U_22
_atom_site_aniso_U_33
_atom_site_aniso_U_23
_atom_site_aniso_U_13
_atom_site_aniso_U_12
Br1 0.0227(3) 0.0237(3) 0.0282(4) 0.0079(2) 0.0077(2) 0.0066(2)
O4 0.059(2) 0.0224(15) 0.052(2) -0.0039(14) -0.0280(17) 0.0195(15)
O6 0.106(3) 0.0349(18) 0.062(3) -0.0041(17) -0.057(2) 0.031(2)
C3 0.016(2) 0.0240(19) 0.023(2) 0.0041(16) 0.0013(17) 0.0090(16)
C2 0.020(2) 0.0194(18) 0.022(2) 0.0036(15) 0.0018(17) 0.0073(15)
C1 0.030(2) 0.028(2) 0.027(2) 0.0073(17) 0.0021(19) 0.0193(18)
C4 0.043(3) 0.025(2) 0.035(3) 0.0013(18) -0.007(2) 0.0220(19)
C6 0.061(3) 0.042(3) 0.036(3) 0.000(2) -0.020(2) 0.035(2)
C5 0.070(4) 0.032(2) 0.039(3) -0.012(2) -0.029(3) 0.029(2)
C7 0.023(2) 0.0238(19) 0.021(2) 0.0089(16) 0.0028(17) 0.0099(16)
C8 0.021(2) 0.0245(19) 0.020(2) 0.0083(16) 0.0009(16) 0.0110(16)
C9 0.024(2) 0.0227(18) 0.017(2) 0.0076(15) 0.0053(16) 0.0118(16)
C10 0.025(2) 0.0242(19) 0.019(2) 0.0080(16) 0.0055(17) 0.0140(16)
C11 0.021(2) 0.036(2) 0.039(3) 0.0073(19) 0.0088(19) 0.0158(18)
O11 0.0291(18) 0.0353(17) 0.081(3) 0.0171(17) 0.0230(17) 0.0181(14)
C12 0.032(3) 0.031(2) 0.063(3) 0.000(2) 0.012(2) 0.020(2)
C13 0.027(2) 0.023(2) 0.045(3) 0.0046(18) 0.003(2) 0.0115(18)
O13 0.0291(18) 0.0215(15) 0.097(3) -0.0048(16) 0.0038(19) 0.0078(13)
C14 0.018(2) 0.0269(19) 0.025(2) 0.0092(16) 0.0080(17) 0.0086(16)
C15 0.023(2) 0.0242(19) 0.024(2) 0.0072(16) 0.0075(17) 0.0097(16)
C16 0.022(2) 0.0244(19) 0.027(2) 0.0106(16) 0.0087(17) 0.0107(16)
C17 0.023(2) 0.0242(19) 0.028(2) 0.0090(16) 0.0096(18) 0.0106(16)
C18 0.032(2) 0.037(2) 0.039(3) 0.025(2) 0.017(2) 0.0198(19)
O18 0.049(2) 0.079(2) 0.066(2) 0.057(2) 0.0418(18) 0.0478(19)
C19 0.036(3) 0.056(3) 0.044(3) 0.033(2) 0.029(2) 0.032(2)
C20 0.032(2) 0.039(2) 0.043(3) 0.021(2) 0.017(2) 0.026(2)
O20 0.046(2) 0.078(2) 0.071(3) 0.057(2) 0.0445(18) 0.0500(19)
C21 0.027(2) 0.028(2) 0.037(3) 0.0184(18) 0.0142(19) 0.0150(17)
C22 0.032(2) 0.039(2) 0.032(3) 0.0165(19) 0.014(2) 0.0246(19)
C23 0.031(2) 0.030(2) 0.026(2) 0.0119(17) 0.0080(18) 0.0205(18)
C24 0.023(2) 0.035(2) 0.031(2) 0.0101(18) 0.0034(18) 0.0195(18)
C25 0.029(3) 0.088(4) 0.030(3) 0.013(3) 0.002(2) 0.021(3)
O25 0.039(2) 0.124(3) 0.036(2) 0.035(2) -0.0054(18) 0.003(2)
C26 0.041(3) 0.139(6) 0.026(3) 0.029(3) 0.008(3) 0.021(4)
C27 0.034(3) 0.096(4) 0.039(3) 0.034(3) 0.019(2) 0.023(3)
O27 0.038(2) 0.176(5) 0.051(3) 0.062(3) 0.020(2) 0.017(3)
C28 0.022(2) 0.027(2) 0.030(2) 0.0078(17) 0.0032(18) 0.0159(17)
C29 0.024(2) 0.028(2) 0.020(2) 0.0085(16) 0.0000(17) 0.0086(17)
C30 0.026(2) 0.042(2) 0.032(3) 0.0141(19) 0.010(2) 0.0125(19)
C31 0.042(3) 0.058(3) 0.059(3) 0.026(3) 0.023(3) 0.031(2)
C32 0.032(2) 0.027(2) 0.026(2) 0.0071(17) 0.0090(19) 0.0100(18)
C33 0.051(3) 0.030(2) 0.038(3) 0.000(2) 0.005(2) 0.005(2)
C34 0.054(4) 0.069(4) 0.077(5) -0.002(3) 0.000(3) 0.005(3)
C35 0.025(2) 0.025(2) 0.045(3) 0.0080(18) 0.012(2) 0.0100(18)
C36 0.052(3) 0.039(3) 0.075(4) 0.014(2) 0.026(3) 0.031(2)
C37 0.072(4) 0.055(3) 0.098(5) 0.005(3) 0.035(4) 0.041(3)
C38 0.022(2) 0.028(2) 0.031(2) 0.0062(17) 0.0033(18) 0.0144(17)
C39 0.027(2) 0.034(2) 0.038(3) 0.0124(19) 0.007(2) 0.0157(18)
C40 0.043(3) 0.046(3) 0.049(3) 0.014(2) 0.022(2) 0.024(2)
N1 0.051(4) 0.042(3) 0.026(3) 0.003(2) 0.008(3) 0.031(3)
O60 0.0334(18) 0.0381(16) 0.046(2) 0.0111(14) 0.0033(15) 0.0146(14)
O63 0.069(3) 0.077(2) 0.046(2) 0.0206(18) 0.0076(19) 0.049(2)

loop_
_atom_type_symbol
_atom_type_description
_atom_type_scat_dispersion_real
_atom_type_scat_dispersion_imag
_atom_type_scat_source
C C 0.0033 0.0016 'International Tables Vol C Tables 4.2.6.8 and 6.1.1.4'
H H 0.0000 0.0000 'International Tables Vol C Tables 4.2.6.8 and 6.1.1.4'
N N 0.0061 0.0033 'International Tables Vol C Tables 4.2.6.8 and 6.1.1.4'
O O 0.0106 0.0060 'International Tables Vol C Tables 4.2.6.8 and 6.1.1.4'
Br Br -0.2901 2.4595 'International Tables Vol C Tables 4.2.6.8 and 6.1.1.4'

loop_
_geom_angle_atom_site_label_1
_geom_angle_atom_site_label_2
_geom_angle_atom_site_label_3
_geom_angle
_geom_angle_site_symmetry_1
_geom_angle_site_symmetry_3
_geom_angle_publ_flag
C4 C3 C2 115.9(3) . . ?
C4 C3 C7 122.1(3) . . ?
C2 C3 C7 121.9(3) . . ?
C1 C2 C3 124.6(3) . . ?
C2 C1 C6 117.0(3) . . ?
C2 C1 C28 121.7(3) . . ?
C6 C1 C28 121.3(4) . . ?
C5 C4 C3 122.1(3) . . ?
C5 C4 O4 120.9(3) . . ?
C3 C4 O4 117.0(4) . . ?
O6 C6 C1 121.4(4) . . ?
O6 C6 C5 118.0(4) . . ?
C1 C6 C5 120.5(4) . . ?
C4 C5 C6 119.8(4) . . ?
C3 C7 C8 110.9(3) . . ?
C3 C7 C29 111.9(3) . . ?
C8 C7 C29 113.3(3) . . ?
C9 C8 C13 116.4(3) . . ?
C9 C8 C7 121.9(3) . . ?
C13 C8 C7 121.7(3) . . ?
C10 C9 C8 124.9(3) . . ?
C9 C10 C11 116.4(3) . . ?
C9 C10 C14 122.2(3) . . ?
C11 C10 C14 121.4(3) . . ?
O11 C11 C12 118.6(3) . . ?
O11 C11 C10 120.7(3) . . ?
C12 C11 C10 120.6(4) . . ?
C13 C12 C11 121.2(4) . . ?
O13 C13 C12 116.7(3) . . ?
O13 C13 C8 122.8(4) . . ?
C12 C13 C8 120.5(3) . . ?
C10 C14 C15 111.5(3) . . ?
C10 C14 C32 112.0(3) . . ?
C15 C14 C32 112.6(3) . . ?
C20 C15 C16 116.2(4) . . ?
C20 C15 C14 121.1(3) . . ?
C16 C15 C14 122.6(3) . . ?
C17 C16 C15 124.4(4) . . ?
C16 C17 C18 116.8(3) . . ?
C16 C17 C21 122.6(3) . . ?
C18 C17 C21 120.6(3) . . ?
C19 C18 O18 120.6(4) . . ?
C19 C18 C17 121.7(4) . . ?
O18 C18 C17 117.6(3) . . ?
C18 C19 C20 119.5(4) . . ?
O20 C20 C19 119.4(4) . . ?
O20 C20 C15 119.2(4) . . ?
C19 C20 C15 121.4(4) . . ?
C22 C21 C17 111.0(3) . . ?
C22 C21 C35 113.2(3) . . ?
C17 C21 C35 112.6(3) . . ?
C27 C22 C23 116.8(4) . . ?
C27 C22 C21 121.8(4) . . ?
C23 C22 C21 121.4(4) . . ?
C24 C23 C22 124.5(4) . . ?
C23 C24 C25 116.2(4) . . ?
C23 C24 C28 122.3(4) . . ?
C25 C24 C28 121.5(4) . . ?
O25 C25 C26 119.9(4) . . ?
O25 C25 C24 118.6(4) . . ?
C26 C25 C24 121.5(4) . . ?
C27 C26 C25 120.4(5) . . ?
O27 C27 C26 115.9(5) . . ?
O27 C27 C22 123.3(5) . . ?
C26 C27 C22 120.7(4) . . ?
C1 C28 C24 110.7(3) . . ?
C1 C28 C38 113.2(3) . . ?
C24 C28 C38 112.3(3) . . ?
C30 C29 C7 112.7(3) . . ?
C31 C30 C29 113.6(4) . . ?
C33 C32 C14 114.1(3) . . ?
C34 C33 C32 114.1(4) . . ?
C36 C35 C21 113.2(4) . . ?
C37 C36 C35 112.8(5) . . ?
C39 C38 C28 113.9(3) . . ?
C40 C39 C38 112.7(3) . . ?
C51 N1 C51 180.000(18) 2_567 . ?
C51 N1 C53 54.4(14) 2_567 2_567 ?
C51 N1 C53 125.6(14) . 2_567 ?
C51 N1 C53 125.6(14) 2_567 . ?
C51 N1 C53 54.4(14) . . ?
C53 N1 C53 180.000(16) 2_567 . ?
C51 N1 C52 62.4(15) 2_567 . ?
C51 N1 C52 117.6(15) . . ?
C53 N1 C52 116.8(16) 2_567 . ?
C53 N1 C52 63.2(16) . . ?
C51 N1 C52 117.6(14) 2_567 2_567 ?
C51 N1 C52 62.4(15) . 2_567 ?
C53 N1 C52 63.2(16) 2_567 2_567 ?
C53 N1 C52 116.8(16) . 2_567 ?
C52 N1 C52 180.000(8) . 2_567 ?
C51 N1 C54 98.1(17) 2_567 2_567 ?
C51 N1 C54 81.9(17) . 2_567 ?
C53 N1 C54 102.4(18) 2_567 2_567 ?
C53 N1 C54 77.6(17) . 2_567 ?
C52 N1 C54 84.9(17) . 2_567 ?
C52 N1 C54 95.1(17) 2_567 2_567 ?
C51 N1 C54 81.9(17) 2_567 . ?
C51 N1 C54 98.1(17) . . ?
C53 N1 C54 77.6(17) 2_567 . ?
C53 N1 C54 102.4(18) . . ?
C52 N1 C54 95.1(17) . . ?
C52 N1 C54 84.9(17) 2_567 . ?
C54 N1 C54 180.000(12) 2_567 . ?
C51 N1 C50 68.8(19) 2_567 2_567 ?
C51 N1 C50 111.2(19) . 2_567 ?
C53 N1 C50 40.2(17) 2_567 2_567 ?
C53 N1 C50 139.8(17) . 2_567 ?
C52 N1 C50 115.4(18) . 2_567 ?
C52 N1 C50 64.6(18) 2_567 2_567 ?
C54 N1 C50 62.6(19) 2_567 2_567 ?
C54 N1 C50 117.4(19) . 2_567 ?
C51 N1 C50 111.2(19) 2_567 . ?
C51 N1 C50 68.8(19) . . ?
C53 N1 C50 139.8(17) 2_567 . ?
C53 N1 C50 40.2(17) . . ?
C52 N1 C50 64.6(18) . . ?
C52 N1 C50 115.4(18) 2_567 . ?
C54 N1 C50 117.4(19) 2_567 . ?
C54 N1 C50 62.6(19) . . ?
C50 N1 C50 180.000(18) 2_567 . ?
C53 C50 N1 66(3) . . ?
C53 C50 C54 123(4) . . ?
N1 C50 C54 58(2) . . ?
C53 C50 C52 67(3) . . ?
N1 C50 C52 55.5(19) . . ?
C54 C50 C52 87(3) . . ?
C53 C50 C51 52(3) . . ?
N1 C50 C51 52.9(17) . . ?
C54 C50 C51 86(3) . . ?
C52 C50 C51 98(3) . . ?
C53 C51 N1 63.7(19) . . ?
C53 C51 C52 123(3) . 2_567 ?
N1 C51 C52 59.5(18) . 2_567 ?
C53 C51 C50 37.8(19) . . ?
N1 C51 C50 58.3(19) . . ?
C52 C51 C50 105(3) 2_567 . ?
C53 C51 C54 67(2) . 2_567 ?
N1 C51 C54 50.4(15) . 2_567 ?
C52 C51 C54 78(2) 2_567 2_567 ?
C50 C51 C54 92(2) . 2_567 ?
N1 C52 C51 58.0(18) . 2_567 ?
N1 C52 C53 58.4(16) . . ?
C51 C52 C53 116(3) 2_567 . ?
N1 C52 C50 59.9(19) . . ?
C51 C52 C50 104(3) 2_567 . ?
C53 C52 C50 38.3(18) . . ?
C50 C53 C51 90(3) . . ?
C50 C53 N1 74(3) . . ?
C51 C53 N1 61.9(19) . . ?
C50 C53 C52 75(3) . . ?
C51 C53 C52 120(3) . . ?
N1 C53 C52 58.4(17) . . ?
C50 C53 C54 125(4) . 2_567 ?
C51 C53 C54 72(2) . 2_567 ?
N1 C53 C54 52.1(15) . 2_567 ?
C52 C53 C54 72(2) . 2_567 ?
N1 C54 C50 60(2) . . ?
N1 C54 C53 50.3(14) . 2_567 ?
C50 C54 C53 110(3) . 2_567 ?
N1 C54 C51 47.7(14) . 2_567 ?
C50 C54 C51 88(3) . 2_567 ?
C53 C54 C51 41.0(13) 2_567 2_567 ?
C61 O60 C61B 33.5(5) . . ?
O60 C61 C62 107.4(8) . . ?
C62B C61B O60 121.7(12) . . ?
C64 O63 C64B 41.7(8) . . ?
O63 C64 C65 120.5(9) . . ?
C65B C64B O63 131(3) . . ?

loop_
_geom_bond_atom_site_label_1
_geom_bond_atom_site_label_2
_geom_bond_distance
_geom_bond_site_symmetry_2
_geom_bond_publ_flag
O4 C4 1.393(4) . ?
O6 C6 1.374(5) . ?
C3 C4 1.384(5) . ?
C3 C2 1.400(5) . ?
C3 C7 1.520(5) . ?
C2 C1 1.379(5) . ?
C1 C6 1.389(6) . ?
C1 C28 1.525(5) . ?
C4 C5 1.373(6) . ?
C6 C5 1.401(6) . ?
C7 C8 1.521(5) . ?
C7 C29 1.544(5) . ?
C8 C9 1.392(5) . ?
C8 C13 1.395(5) . ?
C9 C10 1.387(5) . ?
C10 C11 1.393(5) . ?
C10 C14 1.522(5) . ?
C11 O11 1.372(5) . ?
C11 C12 1.383(6) . ?
C12 C13 1.382(6) . ?
C13 O13 1.377(5) . ?
C14 C15 1.523(5) . ?
C14 C32 1.545(5) . ?
C15 C20 1.395(6) . ?
C15 C16 1.396(5) . ?
C16 C17 1.386(5) . ?
C17 C18 1.387(6) . ?
C17 C21 1.526(5) . ?
C18 C19 1.382(6) . ?
C18 O18 1.385(5) . ?
C19 C20 1.394(6) . ?
C20 O20 1.377(5) . ?
C21 C22 1.521(6) . ?
C21 C35 1.546(6) . ?
C22 C27 1.385(6) . ?
C22 C23 1.396(6) . ?
C23 C24 1.386(6) . ?
C24 C25 1.387(6) . ?
C24 C28 1.529(6) . ?
C25 O25 1.379(6) . ?
C25 C26 1.384(8) . ?
C26 C27 1.383(7) . ?
C27 O27 1.370(6) . ?
C28 C38 1.540(5) . ?
C29 C30 1.524(6) . ?
C30 C31 1.501(6) . ?
C32 C33 1.517(6) . ?
C33 C34 1.506(8) . ?
C35 C36 1.518(6) . ?
C36 C37 1.512(7) . ?
C38 C39 1.521(6) . ?
C39 C40 1.512(6) . ?
N1 C51 1.47(3) 2_567 ?
N1 C51 1.47(3) . ?
N1 C53 1.49(3) 2_567 ?
N1 C53 1.49(3) . ?
N1 C52 1.49(3) . ?
N1 C52 1.49(3) 2_567 ?
N1 C54 1.53(4) 2_567 ?
N1 C54 1.53(4) . ?
N1 C50 1.57(4) 2_567 ?
N1 C50 1.57(4) . ?
C50 C53 1.05(4) . ?
C50 C54 1.61(5) . ?
C50 C52 1.64(5) . ?
C50 C51 1.72(5) . ?
C51 C53 1.35(4) . ?
C51 C52 1.53(4) 2_567 ?
C51 C54 1.97(4) 2_567 ?
C52 C51 1.53(4) 2_567 ?
C52 C53 1.56(4) . ?
C53 C54 1.90(5) 2_567 ?
C54 C53 1.90(5) 2_567 ?
C54 C51 1.97(4) 2_567 ?
O60 C61 1.390(9) . ?
O60 C61B 1.448(14) . ?
C61 C62 1.574(15) . ?
C61B C62B 1.439(19) . ?
O63 C64 1.318(10) . ?
O63 C64B 1.50(2) . ?
C64 C65 1.488(15) . ?
C64B C65B 1.19(3) . ?

loop_
_geom_hbond_atom_site_label_D
_geom_hbond_atom_site_label_H
_geom_hbond_atom_site_label_A
_geom_hbond_distance_DH
_geom_hbond_distance_HA
_geom_hbond_distance_DA
_geom_hbond_angle_DHA
_geom_hbond_site_symmetry_A
O4 H4 Br1 0.84 2.40 3.244(3) 177.7 .
O6 H6 O25 0.84 1.87 2.710(6) 174.4 .
O11 H11 O20 0.84 1.90 2.734(4) 173.2 .
O13 H13 O4 0.84 1.96 2.799(5) 172.6 .
O18 H18 Br1 0.84 2.40 3.229(3) 170.7 1_445
O20 H20 O60 0.84 1.88 2.709(4) 169.4 2_567
O25 H25 O63 0.84 1.83 2.655(5) 166.4 .
O27 H27 O18 0.84 2.03 2.779(5) 147.2 .
O60 H60 O6 0.84 1.91 2.746(4) 175.1 .
O63 H63B O11 0.84 2.14 2.745(4) 129.0 2_567

loop_
_geom_torsion_atom_site_label_1
_geom_torsion_atom_site_label_2
_geom_torsion_atom_site_label_3
_geom_torsion_atom_site_label_4
_geom_torsion
_geom_torsion_site_symmetry_1
_geom_torsion_site_symmetry_2
_geom_torsion_site_symmetry_3
_geom_torsion_site_symmetry_4
_geom_torsion_publ_flag
C4 C3 C2 C1 -1.3(6) . . . . ?
C7 C3 C2 C1 177.7(4) . . . . ?
C3 C2 C1 C6 2.4(6) . . . . ?
C3 C2 C1 C28 -178.0(4) . . . . ?
C2 C3 C4 C5 0.1(7) . . . . ?
C7 C3 C4 C5 -178.9(4) . . . . ?
C2 C3 C4 O4 179.1(4) . . . . ?
C7 C3 C4 O4 0.1(6) . . . . ?
C2 C1 C6 O6 -178.9(5) . . . . ?
C28 C1 C6 O6 1.5(8) . . . . ?
C2 C1 C6 C5 -2.3(7) . . . . ?
C28 C1 C6 C5 178.1(5) . . . . ?
C3 C4 C5 C6 -0.1(8) . . . . ?
O4 C4 C5 C6 -179.1(5) . . . . ?
O6 C6 C5 C4 178.0(5) . . . . ?
C1 C6 C5 C4 1.3(9) . . . . ?
C4 C3 C7 C8 -95.2(4) . . . . ?
C2 C3 C7 C8 85.9(4) . . . . ?
C4 C3 C7 C29 137.2(4) . . . . ?
C2 C3 C7 C29 -41.7(5) . . . . ?
C3 C7 C8 C9 -88.5(4) . . . . ?
C29 C7 C8 C9 38.3(5) . . . . ?
C3 C7 C8 C13 91.1(4) . . . . ?
C29 C7 C8 C13 -142.1(4) . . . . ?
C13 C8 C9 C10 0.9(6) . . . . ?
C7 C8 C9 C10 -179.5(3) . . . . ?
C8 C9 C10 C11 -1.9(6) . . . . ?
C8 C9 C10 C14 177.3(3) . . . . ?
C9 C10 C11 O11 179.7(4) . . . . ?
C14 C10 C11 O11 0.5(6) . . . . ?
C9 C10 C11 C12 1.8(6) . . . . ?
C14 C10 C11 C12 -177.3(4) . . . . ?
O11 C11 C12 C13 -178.8(4) . . . . ?
C10 C11 C12 C13 -0.9(7) . . . . ?
C11 C12 C13 O13 -179.9(4) . . . . ?
C11 C12 C13 C8 -0.2(7) . . . . ?
C9 C8 C13 O13 179.9(4) . . . . ?
C7 C8 C13 O13 0.3(6) . . . . ?
C9 C8 C13 C12 0.2(6) . . . . ?
C7 C8 C13 C12 -179.4(4) . . . . ?
C9 C10 C14 C15 89.5(4) . . . . ?
C11 C10 C14 C15 -91.4(4) . . . . ?
C9 C10 C14 C32 -37.7(5) . . . . ?
C11 C10 C14 C32 141.4(4) . . . . ?
C10 C14 C15 C20 94.2(4) . . . . ?
C32 C14 C15 C20 -139.0(4) . . . . ?
C10 C14 C15 C16 -86.2(4) . . . . ?
C32 C14 C15 C16 40.6(5) . . . . ?
C20 C15 C16 C17 1.3(6) . . . . ?
C14 C15 C16 C17 -178.3(3) . . . . ?
C15 C16 C17 C18 -0.8(6) . . . . ?
C15 C16 C17 C21 -179.4(3) . . . . ?
C16 C17 C18 C19 -0.4(6) . . . . ?
C21 C17 C18 C19 178.2(4) . . . . ?
C16 C17 C18 O18 -179.4(4) . . . . ?
C21 C17 C18 O18 -0.8(6) . . . . ?
O18 C18 C19 C20 -179.9(4) . . . . ?
C17 C18 C19 C20 1.1(7) . . . . ?
C18 C19 C20 O20 179.5(4) . . . . ?
C18 C19 C20 C15 -0.5(7) . . . . ?
C16 C15 C20 O20 179.4(4) . . . . ?
C14 C15 C20 O20 -1.0(6) . . . . ?
C16 C15 C20 C19 -0.6(6) . . . . ?
C14 C15 C20 C19 179.0(4) . . . . ?
C16 C17 C21 C22 84.1(5) . . . . ?
C18 C17 C21 C22 -94.4(4) . . . . ?
C16 C17 C21 C35 -44.1(5) . . . . ?
C18 C17 C21 C35 137.4(4) . . . . ?
C17 C21 C22 C27 92.0(5) . . . . ?
C35 C21 C22 C27 -140.2(4) . . . . ?
C17 C21 C22 C23 -88.6(4) . . . . ?
C35 C21 C22 C23 39.3(5) . . . . ?
C27 C22 C23 C24 0.9(6) . . . . ?
C21 C22 C23 C24 -178.6(3) . . . . ?
C22 C23 C24 C25 -0.9(6) . . . . ?
C22 C23 C24 C28 177.5(3) . . . . ?
C23 C24 C25 O25 -178.5(4) . . . . ?
C28 C24 C25 O25 3.1(7) . . . . ?
C23 C24 C25 C26 1.1(8) . . . . ?
C28 C24 C25 C26 -177.3(5) . . . . ?
O25 C25 C26 C27 178.3(6) . . . . ?
C24 C25 C26 C27 -1.3(10) . . . . ?
C25 C26 C27 O27 -179.3(6) . . . . ?
C25 C26 C27 C22 1.2(10) . . . . ?
C23 C22 C27 O27 179.7(5) . . . . ?
C21 C22 C27 O27 -0.9(8) . . . . ?
C23 C22 C27 C26 -1.0(8) . . . . ?
C21 C22 C27 C26 178.5(5) . . . . ?
C2 C1 C28 C24 -85.7(5) . . . . ?
C6 C1 C28 C24 93.9(5) . . . . ?
C2 C1 C28 C38 41.4(5) . . . . ?
C6 C1 C28 C38 -139.0(4) . . . . ?
C23 C24 C28 C1 91.2(4) . . . . ?
C25 C24 C28 C1 -90.5(5) . . . . ?
C23 C24 C28 C38 -36.4(5) . . . . ?
C25 C24 C28 C38 141.9(4) . . . . ?
C3 C7 C29 C30 -62.2(4) . . . . ?
C8 C7 C29 C30 171.5(3) . . . . ?
C7 C29 C30 C31 154.6(4) . . . . ?
C10 C14 C32 C33 -166.6(4) . . . . ?
C15 C14 C32 C33 66.8(5) . . . . ?
C14 C32 C33 C34 74.2(6) . . . . ?
C22 C21 C35 C36 63.2(4) . . . . ?
C17 C21 C35 C36 -169.8(3) . . . . ?
C21 C35 C36 C37 -176.6(4) . . . . ?
C1 C28 C38 C39 64.4(4) . . . . ?
C24 C28 C38 C39 -169.3(3) . . . . ?
C28 C38 C39 C40 173.4(4) . . . . ?
C51 N1 C50 C53 121(3) 2_567 . . . ?
C51 N1 C50 C53 -59(3) . . . . ?
C53 N1 C50 C53 180.00(2) 2_567 . . . ?
C52 N1 C50 C53 78(3) . . . . ?
C52 N1 C50 C53 -102(3) 2_567 . . . ?
C54 N1 C50 C53 9(4) 2_567 . . . ?
C54 N1 C50 C53 -171(4) . . . . ?
C50 N1 C50 C53 22(9) 2_567 . . . ?
C51 N1 C50 C54 -68(2) 2_567 . . . ?
C51 N1 C50 C54 112(2) . . . . ?
C53 N1 C50 C54 -9(4) 2_567 . . . ?
C53 N1 C50 C54 171(4) . . . . ?
C52 N1 C50 C54 -111(2) . . . . ?
C52 N1 C50 C54 69(2) 2_567 . . . ?
C54 N1 C50 C54 180.00(3) 2_567 . . . ?
C50 N1 C50 C54 -166(7) 2_567 . . . ?
C51 N1 C50 C52 43(2) 2_567 . . . ?
C51 N1 C50 C52 -137(2) . . . . ?
C53 N1 C50 C52 102(3) 2_567 . . . ?
C53 N1 C50 C52 -78(3) . . . . ?
C52 N1 C50 C52 180.00(4) 2_567 . . . ?
C54 N1 C50 C52 -69(3) 2_567 . . . ?
C54 N1 C50 C52 111(3) . . . . ?
C50 N1 C50 C52 -55(7) 2_567 . . . ?
C51 N1 C50 C51 180.000(16) 2_567 . . . ?
C53 N1 C50 C51 -121(3) 2_567 . . . ?
C53 N1 C50 C51 59(3) . . . . ?
C52 N1 C50 C51 137(2) . . . . ?
C52 N1 C50 C51 -43(2) 2_567 . . . ?
C54 N1 C50 C51 68(2) 2_567 . . . ?
C54 N1 C50 C51 -112(2) . . . . ?
C50 N1 C50 C51 82(8) 2_567 . . . ?
C51 N1 C51 C53 138(100) 2_567 . . . ?
C53 N1 C51 C53 180.00(4) 2_567 . . . ?
C52 N1 C51 C53 -1(3) . . . . ?
C52 N1 C51 C53 179(3) 2_567 . . . ?
C54 N1 C51 C53 -81(2) 2_567 . . . ?
C54 N1 C51 C53 99(2) . . . . ?
C50 N1 C51 C53 -137(2) 2_567 . . . ?
C50 N1 C51 C53 43(2) . . . . ?
C51 N1 C51 C52 -42(100) 2_567 . . 2_567 ?
C53 N1 C51 C52 1(3) 2_567 . . 2_567 ?
C53 N1 C51 C52 -179(3) . . . 2_567 ?
C52 N1 C51 C52 180.00(3) . . . 2_567 ?
C54 N1 C51 C52 100(2) 2_567 . . 2_567 ?
C54 N1 C51 C52 -80(2) . . . 2_567 ?
C50 N1 C51 C52 44(3) 2_567 . . 2_567 ?
C50 N1 C51 C52 -136(3) . . . 2_567 ?
C51 N1 C51 C50 94(100) 2_567 . . . ?
C53 N1 C51 C50 137(2) 2_567 . . . ?
C53 N1 C51 C50 -43(2) . . . . ?
C52 N1 C51 C50 -44(3) . . . . ?
C52 N1 C51 C50 136(3) 2_567 . . . ?
C54 N1 C51 C50 -124(2) 2_567 . . . ?
C54 N1 C51 C50 56(2) . . . . ?
C50 N1 C51 C50 180.000(12) 2_567 . . . ?
C51 N1 C51 C54 -142(100) 2_567 . . 2_567 ?
C53 N1 C51 C54 -99(2) 2_567 . . 2_567 ?
C53 N1 C51 C54 81(2) . . . 2_567 ?
C52 N1 C51 C54 80(2) . . . 2_567 ?
C52 N1 C51 C54 -100(2) 2_567 . . 2_567 ?
C54 N1 C51 C54 180.00(2) . . . 2_567 ?
C50 N1 C51 C54 -56(2) 2_567 . . 2_567 ?
C50 N1 C51 C54 124(2) . . . 2_567 ?
N1 C50 C51 C53 -87(3) . . . . ?
C54 C50 C51 C53 -139(4) . . . . ?
C52 C50 C51 C53 -52(3) . . . . ?
C53 C50 C51 N1 87(3) . . . . ?
C54 C50 C51 N1 -51.8(19) . . . . ?
C52 C50 C51 N1 34.4(19) . . . . ?
C53 C50 C51 C52 125(4) . . . 2_567 ?
N1 C50 C51 C52 38(2) . . . 2_567 ?
C54 C50 C51 C52 -14(3) . . . 2_567 ?
C52 C50 C51 C52 73(3) . . . 2_567 ?
C53 C50 C51 C54 47(3) . . . 2_567 ?
N1 C50 C51 C54 -40.0(14) . . . 2_567 ?
C54 C50 C51 C54 -92(3) . . . 2_567 ?
C52 C50 C51 C54 -6(3) . . . 2_567 ?
C51 N1 C52 C51 180.00(3) . . . 2_567 ?
C53 N1 C52 C51 -1(2) 2_567 . . 2_567 ?
C53 N1 C52 C51 179(2) . . . 2_567 ?
C52 N1 C52 C51 -164(100) 2_567 . . 2_567 ?
C54 N1 C52 C51 -102(2) 2_567 . . 2_567 ?
C54 N1 C52 C51 78(2) . . . 2_567 ?
C50 N1 C52 C51 -46(3) 2_567 . . 2_567 ?
C50 N1 C52 C51 134(3) . . . 2_567 ?
C51 N1 C52 C53 -179(2) 2_567 . . . ?
C51 N1 C52 C53 1(2) . . . . ?
C53 N1 C52 C53 180.00(3) 2_567 . . . ?
C52 N1 C52 C53 17(100) 2_567 . . . ?
C54 N1 C52 C53 79(2) 2_567 . . . ?
C54 N1 C52 C53 -101(2) . . . . ?
C50 N1 C52 C53 135.1(19) 2_567 . . . ?
C50 N1 C52 C53 -44.9(19) . . . . ?
C51 N1 C52 C50 -134(3) 2_567 . . . ?
C51 N1 C52 C50 46(3) . . . . ?
C53 N1 C52 C50 -135(2) 2_567 . . . ?
C53 N1 C52 C50 45(2) . . . . ?
C52 N1 C52 C50 61(100) 2_567 . . . ?
C54 N1 C52 C50 124(2) 2_567 . . . ?
C54 N1 C52 C50 -56(2) . . . . ?
C50 N1 C52 C50 180.00(4) 2_567 . . . ?
C53 C50 C52 N1 -76(3) . . . . ?
C54 C50 C52 N1 52.2(19) . . . . ?
C51 C50 C52 N1 -33.1(18) . . . . ?
C53 C50 C52 C51 -115(3) . . . 2_567 ?
N1 C50 C52 C51 -39(2) . . . 2_567 ?
C54 C50 C52 C51 14(3) . . . 2_567 ?
C51 C50 C52 C51 -72(3) . . . 2_567 ?
N1 C50 C52 C53 76(3) . . . . ?
C54 C50 C52 C53 128(4) . . . . ?
C51 C50 C52 C53 43(2) . . . . ?
N1 C50 C53 C51 60.6(19) . . . . ?
C54 C50 C53 C51 52(5) . . . . ?
C52 C50 C53 C51 122(2) . . . . ?
C54 C50 C53 N1 -9(4) . . . . ?
C52 C50 C53 N1 61.0(16) . . . . ?
C51 C50 C53 N1 -60.6(19) . . . . ?
N1 C50 C53 C52 -61.0(16) . . . . ?
C54 C50 C53 C52 -70(4) . . . . ?
C51 C50 C53 C52 -122(2) . . . . ?
N1 C50 C53 C54 -8(3) . . . 2_567 ?
C54 C50 C53 C54 -16(7) . . . 2_567 ?
C52 C50 C53 C54 53(3) . . . 2_567 ?
C51 C50 C53 C54 -68(3) . . . 2_567 ?
N1 C51 C53 C50 -71(3) . . . . ?
C52 C51 C53 C50 -71(5) 2_567 . . . ?
C54 C51 C53 C50 -127(3) 2_567 . . . ?
C52 C51 C53 N1 1(3) 2_567 . . . ?
C50 C51 C53 N1 71(3) . . . . ?
C54 C51 C53 N1 -55.9(14) 2_567 . . . ?
N1 C51 C53 C52 1(3) . . . . ?
C52 C51 C53 C52 1(6) 2_567 . . . ?
C50 C51 C53 C52 72(4) . . . . ?
C54 C51 C53 C52 -55(3) 2_567 . . . ?
N1 C51 C53 C54 55.9(14) . . . 2_567 ?
C52 C51 C53 C54 57(3) 2_567 . . 2_567 ?
C50 C51 C53 C54 127(3) . . . 2_567 ?
C51 N1 C53 C50 -81(3) 2_567 . . . ?
C51 N1 C53 C50 99(3) . . . . ?
C53 N1 C53 C50 62(100) 2_567 . . . ?
C52 N1 C53 C50 -82(3) . . . . ?
C52 N1 C53 C50 98(3) 2_567 . . . ?
C54 N1 C53 C50 -172(3) 2_567 . . . ?
C54 N1 C53 C50 8(3) . . . . ?
C50 N1 C53 C50 180.00(2) 2_567 . . . ?
C51 N1 C53 C51 180.00(3) 2_567 . . . ?
C53 N1 C53 C51 -37(100) 2_567 . . . ?
C52 N1 C53 C51 179(3) . . . . ?
C52 N1 C53 C51 -1(3) 2_567 . . . ?
C54 N1 C53 C51 89(2) 2_567 . . . ?
C54 N1 C53 C51 -91(2) . . . . ?
C50 N1 C53 C51 81(3) 2_567 . . . ?
C50 N1 C53 C51 -99(3) . . . . ?
C51 N1 C53 C52 1(3) 2_567 . . . ?
C51 N1 C53 C52 -179(3) . . . . ?
C53 N1 C53 C52 144(100) 2_567 . . . ?
C52 N1 C53 C52 180.00(3) 2_567 . . . ?
C54 N1 C53 C52 -91(2) 2_567 . . . ?
C54 N1 C53 C52 89(2) . . . . ?
C50 N1 C53 C52 -98(3) 2_567 . . . ?
C50 N1 C53 C52 82(3) . . . . ?
C51 N1 C53 C54 91(2) 2_567 . . 2_567 ?
C51 N1 C53 C54 -89(2) . . . 2_567 ?
C53 N1 C53 C54 -126(100) 2_567 . . 2_567 ?
C52 N1 C53 C54 91(2) . . . 2_567 ?
C52 N1 C53 C54 -89(2) 2_567 . . 2_567 ?
C54 N1 C53 C54 180.000(18) . . . 2_567 ?
C50 N1 C53 C54 -8(3) 2_567 . . 2_567 ?
C50 N1 C53 C54 172(3) . . . 2_567 ?
N1 C52 C53 C50 80(3) . . . . ?
C51 C52 C53 C50 80(4) 2_567 . . . ?
N1 C52 C53 C51 -1(3) . . . . ?
C51 C52 C53 C51 -1(5) 2_567 . . . ?
C50 C52 C53 C51 -81(4) . . . . ?
C51 C52 C53 N1 -1(2) 2_567 . . . ?
C50 C52 C53 N1 -80(3) . . . . ?
N1 C52 C53 C54 -56.3(14) . . . 2_567 ?
C51 C52 C53 C54 -57(3) 2_567 . . 2_567 ?
C50 C52 C53 C54 -136(3) . . . 2_567 ?
C51 N1 C54 C50 119(2) 2_567 . . . ?
C51 N1 C54 C50 -61(2) . . . . ?
C53 N1 C54 C50 174(2) 2_567 . . . ?
C53 N1 C54 C50 -6(2) . . . . ?
C52 N1 C54 C50 58(2) . . . . ?
C52 N1 C54 C50 -122(2) 2_567 . . . ?
C54 N1 C54 C50 -127(24) 2_567 . . . ?
C50 N1 C54 C50 180.00(3) 2_567 . . . ?
C51 N1 C54 C53 -55.2(15) 2_567 . . 2_567 ?
C51 N1 C54 C53 124.8(15) . . . 2_567 ?
C53 N1 C54 C53 180.000(13) . . . 2_567 ?
C52 N1 C54 C53 -116.4(16) . . . 2_567 ?
C52 N1 C54 C53 63.6(16) 2_567 . . 2_567 ?
C54 N1 C54 C53 58(24) 2_567 . . 2_567 ?
C50 N1 C54 C53 6(2) 2_567 . . 2_567 ?
C50 N1 C54 C53 -174(2) . . . 2_567 ?
C51 N1 C54 C51 180.00(2) . . . 2_567 ?
C53 N1 C54 C51 55.2(15) 2_567 . . 2_567 ?
C53 N1 C54 C51 -124.8(15) . . . 2_567 ?
C52 N1 C54 C51 -61.2(15) . . . 2_567 ?
C52 N1 C54 C51 118.8(15) 2_567 . . 2_567 ?
C54 N1 C54 C51 114(24) 2_567 . . 2_567 ?
C50 N1 C54 C51 61(2) 2_567 . . 2_567 ?
C50 N1 C54 C51 -119(2) . . . 2_567 ?
C53 C50 C54 N1 9(4) . . . . ?
C52 C50 C54 N1 -50.5(18) . . . . ?
C51 C50 C54 N1 47.9(16) . . . . ?
C53 C50 C54 C53 14(6) . . . 2_567 ?
N1 C50 C54 C53 5(2) . . . 2_567 ?
C52 C50 C54 C53 -46(3) . . . 2_567 ?
C51 C50 C54 C53 53(3) . . . 2_567 ?
C53 C50 C54 C51 50(5) . . . 2_567 ?
N1 C50 C54 C51 40.3(14) . . . 2_567 ?
C52 C50 C54 C51 -10(2) . . . 2_567 ?
C51 C50 C54 C51 88(2) . . . 2_567 ?
C61B O60 C61 C62 5.3(11) . . . . ?
C61 O60 C61B C62B -11.7(9) . . . . ?
C64B O63 C64 C65 34.6(14) . . . . ?
C64 O63 C64B C65B 15(3) . . . . ?
